data_7056625
loop_
_publ_author_name
'Gupta, Anoop Kumar'
'Tomar, Kapil'
'Bharadwaj, Parimal K.'

_publ_section_title
;
 Structural Diversity of Zn(II) Based Coordination Polymers Constructed
 from a Flexible Carboxylate Linker and Pyridyl Co-linkers : Fluorescence
 Sensing of Nitro-aromatics
;
_journal_name_full 'New J. Chem.'
_journal_paper_doi 10.1039/C7NJ02651J
_journal_year 2017
_chemical_formula_moiety 'C62 H40 N12 O15 Zn2, 2(H2 O)'
_chemical_formula_sum 'C62 H44 N12 O17 Zn2'
_chemical_formula_weight 1359.87
_chemical_name_systematic
;
 ?
;
_space_group_crystal_system monoclinic
_space_group_IT_number 14
_space_group_name_Hall '-P 2ybc'
_space_group_name_H-M_alt 'P 1 21/c 1'
_symmetry_space_group_name_Hall '-P 2ybc'
_symmetry_space_group_name_H-M 'P 1 21/c 1'
_atom_sites_solution_hydrogens mixed
_audit_creation_date 2017-09-11
_audit_creation_method
;
Olex2 1.2
(compiled 2017.08.10 svn.r3458 for OlexSys, GUI svn.r5381)
;
_audit_update_record
;
2017-09-13 deposited with the CCDC.
2017-09-26 downloaded from the CCDC.
;
_cell_angle_alpha 90.000(5)
_cell_angle_beta 108.193(5)
_cell_angle_gamma 90.000(5)
_cell_formula_units_Z 2
_cell_length_a 14.513(5)
_cell_length_b 14.200(5)
_cell_length_c 14.873(5)
_cell_measurement_reflns_used 841
_cell_measurement_temperature 100(2)
_cell_measurement_theta_max 25.496
_cell_measurement_theta_min 2.033
_cell_volume 2911.9(17)
_computing_cell_refinement 'SAINT v8.34A (Bruker, 2013)'
_computing_data_reduction 'SAINT v8.34A (Bruker, 2013)'
_computing_molecular_graphics 'Olex2 (Dolomanov et al., 2009)'
_computing_publication_material 'Olex2 (Dolomanov et al., 2009)'
_computing_structure_refinement 'XL (Sheldrick, 2008)'
_computing_structure_solution 'ShelXT (Sheldrick, 2015)'
_diffrn_ambient_temperature 100(2)
_diffrn_measured_fraction_theta_full 1.000
_diffrn_measured_fraction_theta_max 1.000
_diffrn_measurement_device_type 'Bruker APEX-II CCD'
_diffrn_measurement_method '\f and \w scans'
_diffrn_radiation_type MoK\a
_diffrn_radiation_wavelength 0.71069
_diffrn_reflns_av_R_equivalents 0.0547
_diffrn_reflns_av_unetI/netI 0.0536
_diffrn_reflns_Laue_measured_fraction_full 1.000
_diffrn_reflns_Laue_measured_fraction_max 1.000
_diffrn_reflns_limit_h_max 16
_diffrn_reflns_limit_h_min -17
_diffrn_reflns_limit_k_max 17
_diffrn_reflns_limit_k_min -17
_diffrn_reflns_limit_l_max 18
_diffrn_reflns_limit_l_min -18
_diffrn_reflns_number 23636
_diffrn_reflns_point_group_measured_fraction_full 1.000
_diffrn_reflns_point_group_measured_fraction_max 1.000
_diffrn_reflns_theta_full 25.240
_diffrn_reflns_theta_max 25.496
_diffrn_reflns_theta_min 2.033
_exptl_absorpt_coefficient_mu 0.910
_exptl_absorpt_correction_T_max 0.865
_exptl_absorpt_correction_T_min 0.795
_exptl_absorpt_correction_type empirical
_exptl_absorpt_process_details
;
SADABS-2014/4 (Bruker,2014/4) was used for absorption correction.
wR2(int) was 0.0770 before and 0.0627 after correction.
The Ratio of minimum to maximum transmission is 0.7960.
The \l/2 correction factor is 0.00150.
;
_exptl_crystal_colour Orange
_exptl_crystal_density_diffrn 1.551
_exptl_crystal_density_method 'not measured'
_exptl_crystal_description Block
_exptl_crystal_F_000 1392
_exptl_crystal_size_max 0.27
_exptl_crystal_size_mid 0.21
_exptl_crystal_size_min 0.16
_refine_diff_density_max 1.190
_refine_diff_density_min -0.629
_refine_diff_density_rms 0.083
_refine_ls_extinction_method none
_refine_ls_goodness_of_fit_ref 1.021
_refine_ls_hydrogen_treatment constr
_refine_ls_matrix_type full
_refine_ls_number_parameters 428
_refine_ls_number_reflns 5407
_refine_ls_number_restraints 2
_refine_ls_restrained_S_all 1.023
_refine_ls_R_factor_all 0.0852
_refine_ls_R_factor_gt 0.0548
_refine_ls_shift/su_max 0.000
_refine_ls_shift/su_mean 0.000
_refine_ls_structure_factor_coef Fsqd
_refine_ls_weighting_details 'w=1/[\s^2^(Fo^2^)+(0.0410P)^2^+9.1590P] where P=(Fo^2^+2Fc^2^)/3'
_refine_ls_weighting_scheme calc
_refine_ls_wR_factor_gt 0.1146
_refine_ls_wR_factor_ref 0.1284
_reflns_Friedel_coverage 0.000
_reflns_number_gt 3880
_reflns_number_total 5407
_reflns_threshold_expression 'I > 2\s(I)'
_cod_data_source_file c7nj02651j2.cif
_cod_data_source_block CP-3
_cod_database_code 7056625
_shelx_shelxl_version_number 2016/4
_shelx_space_group_comment
;
The symmetry employed for this shelxl refinement is uniquely defined
by the following loop, which should always be used as a source of
symmetry information in preference to the above space-group names.
They are only intended as comments.
;
_shelx_estimated_absorpt_t_max 0.8789
_shelx_estimated_absorpt_t_min 0.7917
_olex2_refinement_description
;
1. Fixed Uiso
 At 1.2 times of:
  All C(H) groups, All C(H,H) groups
 At 1.5 times of:
  All O(H) groups, All O(H,H) groups
2. Rigid bond restraints
 C32A, N1A
 with sigma for 1-2 distances of 0.001 and sigma for 1-3 distances of 0.001
 N6A, C24A
 with sigma for 1-2 distances of 0.01 and sigma for 1-3 distances of 0.01
3. Others
 Fixed Sof: O1(0.5)
4.a Free rotating group:
 O1W(H1WA,H1WB)
4.b Secondary CH2 refined with riding coordinates:
 C9A(H9AA,H9AB)
4.c Aromatic/amide H refined with riding coordinates:
 C6A(H6A), C3A(H3A), C7A(H7A), C23A(H23A), C14A(H14A), C18A(H18A), C21A(H21A),
 C12A(H12A), C11A(H11A), C20A(H20A), C31A(H31A), C24A(H24A), C29A(H29A),
 C13A(H13A), C28A(H28A), C30A(H30A), C17A(H17A)
4.d Idealised tetrahedral OH refined as rotating group:
 O2A(H2A)
;
_olex2_submission_special_instructions 'No special instructions were received'

loop_
_space_group_symop_operation_xyz
'x, y, z'
'-x, y+1/2, -z+1/2'
'-x, -y, -z'
'x, -y-1/2, z-1/2'

loop_
_atom_site_label
_atom_site_type_symbol
_atom_site_fract_x
_atom_site_fract_y
_atom_site_fract_z
_atom_site_U_iso_or_equiv
_atom_site_adp_type
_atom_site_occupancy
_atom_site_site_symmetry_order
_atom_site_calc_flag
_atom_site_refinement_flags_posn
_atom_site_refinement_flags_adp
_atom_site_refinement_flags_occupancy
Zn1 Zn 0.07951(3) 0.24709(3) 0.65900(3) 0.02070(14) Uani 1 1 d . . .
O5A O 0.3999(2) -0.0644(2) 0.6481(2) 0.0313(7) Uani 1 1 d . . .
O4A O 0.0520(2) -0.13518(19) 0.4474(2) 0.0281(7) Uani 1 1 d . . .
O3A O 0.0586(2) -0.28380(19) 0.4053(2) 0.0268(7) Uani 1 1 d . . .
O2A O 0.4915(2) -0.3951(2) 0.6192(3) 0.0430(9) Uani 1 1 d . . .
H2A H 0.515589 -0.447559 0.620671 0.064 Uiso 1 1 calc GR . .
O1A O 0.3537(2) -0.4723(2) 0.5510(2) 0.0394(8) Uani 1 1 d . . .
N2A N 0.0634(2) 0.1721(2) 0.7724(2) 0.0238(8) Uani 1 1 d . . .
O6A O 0.2310(3) 0.1648(2) 0.6780(3) 0.0631(12) Uani 1 1 d . . .
N3A N 0.1390(2) 0.3745(2) 0.7141(2) 0.0223(7) Uani 1 1 d . . .
C22A C 0.3642(3) 0.7508(3) 0.8369(3) 0.0239(8) Uani 1 1 d . . .
C6A C 0.2500(3) -0.1355(3) 0.5505(3) 0.0217(9) Uani 1 1 d . . .
H6A H 0.217250 -0.078267 0.542183 0.026 Uiso 1 1 calc R . .
C3A C 0.2503(3) -0.3023(3) 0.5215(3) 0.0230(9) Uani 1 1 d . . .
H3A H 0.217455 -0.356775 0.494886 0.028 Uiso 1 1 calc R . .
C7A C 0.3968(3) -0.2251(3) 0.6131(3) 0.0276(10) Uani 1 1 d . . .
H7A H 0.462560 -0.227728 0.646653 0.033 Uiso 1 1 calc R . .
C23A C 0.4637(3) 0.7622(3) 0.8731(3) 0.0384(11) Uani 1 1 d . . .
H23A H 0.506025 0.711275 0.884649 0.046 Uiso 1 1 calc R . .
O7A O 0.1380(2) 0.2359(3) 0.5530(3) 0.0486(9) Uani 1 1 d . . .
N4A N 0.2516(3) 0.6401(3) 0.8132(3) 0.0410(10) Uani 1 1 d . . .
C14A C 0.2735(3) 0.2129(3) 0.4583(3) 0.0340(11) Uani 1 1 d . . .
H14A H 0.233445 0.265556 0.443961 0.041 Uiso 1 1 calc R . .
C8A C 0.3475(3) -0.1399(3) 0.6035(3) 0.0232(9) Uani 1 1 d . . .
C10A C 0.3362(3) 0.0795(3) 0.5590(3) 0.0255(9) Uani 1 1 d . . .
C18A C 0.2465(3) 0.5006(3) 0.7138(3) 0.0315(10) Uani 1 1 d . . .
H18A H 0.292555 0.527034 0.689723 0.038 Uiso 1 1 calc R . .
C21A C 0.1506(3) 0.5059(3) 0.8170(3) 0.0314(10) Uani 1 1 d . . .
H21A H 0.129794 0.536466 0.862497 0.038 Uiso 1 1 calc R . .
N5A N 0.3328(3) 0.6547(3) 0.8138(3) 0.0421(10) Uani 1 1 d . . .
C9A C 0.3493(3) 0.0218(3) 0.6484(3) 0.0324(11) Uani 1 1 d . . .
H9AA H 0.384948 0.058901 0.702927 0.039 Uiso 1 1 calc R . .
H9AB H 0.286078 0.007875 0.654405 0.039 Uiso 1 1 calc R . .
C5A C 0.0973(3) -0.2105(3) 0.4510(3) 0.0238(9) Uani 1 1 d . . .
C15A C 0.2757(3) 0.1584(3) 0.5366(3) 0.0301(10) Uani 1 1 d . . .
N6A N 0.4360(3) 0.9290(3) 0.8742(3) 0.0393(10) Uani 1 1 d . U .
C19A C 0.2190(3) 0.5456(3) 0.7827(3) 0.0305(10) Uani 1 1 d . . .
C12A C 0.3858(3) 0.1103(3) 0.4211(3) 0.0337(11) Uani 1 1 d . . .
H12A H 0.422019 0.093079 0.382101 0.040 Uiso 1 1 calc R . .
C4A C 0.2018(3) -0.2168(3) 0.5101(3) 0.0225(9) Uani 1 1 d . . .
C11A C 0.3886(3) 0.0554(3) 0.4985(3) 0.0296(10) Uani 1 1 d . . .
H11A H 0.426289 0.001140 0.510384 0.036 Uiso 1 1 calc R . .
C27A C 0.3045(3) 0.8276(3) 0.8215(3) 0.0352(11) Uani 1 1 d . . .
O1W O -0.0611(3) 0.0408(3) 0.3775(3) 0.0557(10) Uani 1 1 d . . .
H1WA H -0.055046 0.071552 0.427982 0.084 Uiso 1 1 d G . .
H1WB H -0.039549 -0.014784 0.391413 0.084 Uiso 1 1 d G . .
C1A C 0.3972(3) -0.4006(4) 0.5792(3) 0.0347(11) Uani 1 1 d . . .
C20A C 0.1138(3) 0.4198(3) 0.7820(3) 0.0266(10) Uani 1 1 d . . .
H20A H 0.069112 0.391393 0.806547 0.032 Uiso 1 1 calc R . .
C31A C -0.0237(4) 0.1394(4) 0.8807(3) 0.0433(13) Uani 1 1 d . . .
H31A H -0.074573 0.153933 0.903795 0.052 Uiso 1 1 calc R . .
C24A C 0.4981(3) 0.8587(4) 0.8920(3) 0.0437(13) Uani 1 1 d . U .
H24A H 0.564189 0.870720 0.916748 0.052 Uiso 1 1 calc R . .
C32A C 0.0377(5) 0.0655(4) 0.9178(4) 0.0547(15) Uani 1 1 d . U .
C16A C 0.2120(4) 0.1871(3) 0.5942(4) 0.0394(13) Uani 1 1 d . . .
C2A C 0.3482(3) -0.3059(3) 0.5728(3) 0.0259(10) Uani 1 1 d . . .
N1A N 0.0398(3) -0.0027(3) 1.0025(3) 0.0464(10) Uani 1 1 d . U .
C26A C 0.3424(4) 0.9150(4) 0.8415(3) 0.0415(12) Uani 1 1 d . . .
C29A C -0.0080(3) 0.1918(3) 0.8078(3) 0.0323(11) Uani 1 1 d . . .
H29A H -0.048869 0.242294 0.782944 0.039 Uiso 1 1 calc R . .
C13A C 0.3296(3) 0.1904(3) 0.4014(3) 0.0358(11) Uani 1 1 d . . .
H13A H 0.329351 0.228715 0.350686 0.043 Uiso 1 1 calc R . .
C28A C 0.1216(4) 0.1007(3) 0.8105(4) 0.0456(14) Uani 1 1 d . . .
H28A H 0.171647 0.086059 0.786212 0.055 Uiso 1 1 calc R . .
C30A C 0.1117(5) 0.0471(4) 0.8840(4) 0.068(2) Uani 1 1 d . . .
H30A H 0.155417 -0.000954 0.909944 0.082 Uiso 1 1 calc R . .
C17A C 0.2041(3) 0.4146(3) 0.6808(3) 0.0296(10) Uani 1 1 d . . .
H17A H 0.222053 0.383902 0.633547 0.036 Uiso 1 1 calc R . .
O1 O 0.2104(4) 0.8783(4) 0.7696(5) 0.0353(15) Uani 0.5 1 d . . P

loop_
_atom_site_aniso_label
_atom_site_aniso_U_11
_atom_site_aniso_U_22
_atom_site_aniso_U_33
_atom_site_aniso_U_23
_atom_site_aniso_U_13
_atom_site_aniso_U_12
Zn1 0.0263(2) 0.0153(2) 0.0208(2) 0.0013(2) 0.00775(18) -0.0008(2)
O5A 0.0323(17) 0.0290(16) 0.0307(17) -0.0033(14) 0.0069(14) -0.0058(14)
O4A 0.0279(16) 0.0221(15) 0.0351(18) 0.0004(13) 0.0109(14) 0.0044(13)
O3A 0.0291(16) 0.0193(13) 0.0288(17) 0.0015(13) 0.0043(13) -0.0032(12)
O2A 0.041(2) 0.0340(18) 0.059(2) 0.0186(17) 0.0228(18) 0.0157(15)
O1A 0.051(2) 0.0221(17) 0.052(2) 0.0045(15) 0.0267(18) 0.0083(16)
N2A 0.0304(19) 0.0191(17) 0.0226(18) -0.0020(15) 0.0091(16) -0.0037(15)
O6A 0.122(4) 0.0313(19) 0.072(3) 0.0056(19) 0.082(3) 0.011(2)
N3A 0.0261(18) 0.0175(16) 0.0227(19) 0.0028(15) 0.0069(15) -0.0018(14)
C22A 0.033(2) 0.0209(19) 0.020(2) -0.0021(19) 0.0115(17) -0.007(2)
C6A 0.026(2) 0.019(2) 0.023(2) 0.0001(17) 0.0117(18) 0.0039(17)
C3A 0.031(2) 0.019(2) 0.022(2) 0.0002(17) 0.0137(19) -0.0001(18)
C7A 0.023(2) 0.039(3) 0.022(2) 0.0076(19) 0.0092(18) 0.0032(19)
C23A 0.033(3) 0.044(3) 0.037(3) -0.006(2) 0.010(2) 0.011(2)
O7A 0.0308(18) 0.061(2) 0.059(2) -0.034(2) 0.0209(17) -0.0077(18)
N4A 0.047(3) 0.041(2) 0.041(2) -0.009(2) 0.022(2) -0.006(2)
C14A 0.029(2) 0.032(2) 0.041(3) -0.004(2) 0.011(2) -0.004(2)
C8A 0.026(2) 0.027(2) 0.019(2) 0.0021(18) 0.0117(18) -0.0028(18)
C10A 0.026(2) 0.025(2) 0.029(2) -0.0066(19) 0.0129(19) -0.0108(18)
C18A 0.035(2) 0.028(2) 0.036(3) 0.005(2) 0.016(2) -0.011(2)
C21A 0.040(3) 0.023(2) 0.034(3) -0.003(2) 0.016(2) 0.000(2)
N5A 0.046(3) 0.047(3) 0.036(2) -0.005(2) 0.018(2) -0.019(2)
C9A 0.044(3) 0.030(2) 0.028(3) -0.009(2) 0.019(2) -0.011(2)
C5A 0.028(2) 0.024(2) 0.023(2) 0.0034(19) 0.0129(18) -0.0026(19)
C15A 0.031(2) 0.029(2) 0.036(3) -0.008(2) 0.019(2) -0.013(2)
N6A 0.064(3) 0.027(2) 0.036(2) -0.0019(18) 0.028(2) -0.005(2)
C19A 0.037(3) 0.021(2) 0.032(3) -0.0036(19) 0.007(2) -0.0013(19)
C12A 0.028(2) 0.044(3) 0.035(3) -0.005(2) 0.017(2) -0.005(2)
C4A 0.025(2) 0.022(2) 0.022(2) 0.0025(17) 0.0107(18) 0.0034(17)
C11A 0.027(2) 0.032(2) 0.033(3) -0.004(2) 0.015(2) -0.0033(19)
C27A 0.045(3) 0.035(3) 0.028(3) -0.002(2) 0.015(2) 0.013(2)
O1W 0.076(3) 0.053(2) 0.043(2) -0.0046(19) 0.026(2) 0.024(2)
C1A 0.036(3) 0.044(3) 0.033(3) 0.016(2) 0.024(2) 0.015(2)
C20A 0.031(2) 0.019(2) 0.030(2) 0.0029(19) 0.011(2) 0.0023(18)
C31A 0.046(3) 0.056(3) 0.037(3) -0.021(3) 0.026(2) -0.028(3)
C24A 0.023(2) 0.078(4) 0.030(3) -0.009(3) 0.008(2) -0.017(2)
C32A 0.089(4) 0.029(3) 0.049(3) -0.027(2) 0.026(3) -0.027(3)
C16A 0.043(3) 0.023(2) 0.066(4) -0.019(2) 0.037(3) -0.015(2)
C2A 0.033(2) 0.026(2) 0.025(2) 0.0070(19) 0.018(2) 0.0079(19)
N1A 0.040(2) 0.056(3) 0.039(2) -0.0134(18) 0.007(2) 0.010(2)
C26A 0.051(3) 0.041(3) 0.034(3) 0.000(2) 0.016(2) -0.008(3)
C29A 0.033(3) 0.034(2) 0.035(3) -0.002(2) 0.016(2) -0.007(2)
C13A 0.036(3) 0.043(3) 0.032(3) 0.005(2) 0.015(2) -0.007(2)
C28A 0.075(4) 0.033(3) 0.040(3) 0.013(2) 0.034(3) 0.025(3)
C30A 0.141(6) 0.037(3) 0.043(3) 0.024(3) 0.054(4) 0.037(4)
C17A 0.039(3) 0.029(2) 0.024(2) -0.0004(19) 0.014(2) -0.005(2)
O1 0.020(3) 0.036(3) 0.050(4) -0.007(3) 0.009(3) 0.000(3)

loop_
_atom_type_symbol
_atom_type_description
_atom_type_scat_dispersion_real
_atom_type_scat_dispersion_imag
_atom_type_scat_source
C C 0.0033 0.0016 'International Tables Vol C Tables 4.2.6.8 and 6.1.1.4'
H H 0.0000 0.0000 'International Tables Vol C Tables 4.2.6.8 and 6.1.1.4'
N N 0.0061 0.0033 'International Tables Vol C Tables 4.2.6.8 and 6.1.1.4'
O O 0.0106 0.0060 'International Tables Vol C Tables 4.2.6.8 and 6.1.1.4'
Zn Zn 0.2839 1.4301 'International Tables Vol C Tables 4.2.6.8 and 6.1.1.4'

loop_
_geom_angle_atom_site_label_1
_geom_angle_atom_site_label_2
_geom_angle_atom_site_label_3
_geom_angle
_geom_angle_site_symmetry_1
_geom_angle_site_symmetry_3
O3A Zn1 N2A 99.93(12) 3_556 .
O3A Zn1 O6A 156.45(13) 3_556 .
O3A Zn1 N3A 101.20(12) 3_556 .
O3A Zn1 O7A 104.50(13) 3_556 .
O3A Zn1 C16A 131.85(16) 3_556 .
N2A Zn1 O6A 89.19(13) . .
N2A Zn1 C16A 115.21(16) . .
O6A Zn1 C16A 28.48(15) . .
N3A Zn1 N2A 105.52(13) . .
N3A Zn1 O6A 97.13(13) . .
N3A Zn1 C16A 99.88(13) . .
O7A Zn1 N2A 141.17(15) . .
O7A Zn1 O6A 57.73(14) . .
O7A Zn1 N3A 98.83(13) . .
O7A Zn1 C16A 29.27(16) . .
C8A O5A C9A 117.9(3) . .
C5A O3A Zn1 104.5(3) . 3_556
C29A N2A Zn1 120.9(3) . .
C28A N2A Zn1 121.5(3) . .
C28A N2A C29A 117.5(4) . .
C16A O6A Zn1 81.4(3) . .
C20A N3A Zn1 122.8(3) . .
C17A N3A Zn1 119.2(3) . .
C17A N3A C20A 118.0(4) . .
C23A C22A N5A 114.6(4) . .
C27A C22A C23A 120.1(4) . .
C27A C22A N5A 125.2(4) . .
C4A C6A C8A 119.7(4) . .
C4A C3A C2A 119.5(4) . .
C2A C7A C8A 120.1(4) . .
C22A C23A C24A 116.0(4) . .
C16A O7A Zn1 99.5(3) . .
N5A N4A C19A 112.8(4) . .
C13A C14A C15A 121.3(4) . .
O5A C8A C6A 123.8(4) . .
O5A C8A C7A 116.4(4) . .
C7A C8A C6A 119.8(4) . .
C15A C10A C9A 122.5(4) . .
C11A C10A C9A 119.2(4) . .
C11A C10A C15A 118.2(4) . .
C19A C18A C17A 118.4(4) . .
C20A C21A C19A 117.8(4) . .
N4A N5A C22A 113.8(4) . .
O5A C9A C10A 112.6(3) . .
O4A C5A O3A 122.6(4) . .
O4A C5A C4A 119.9(4) . .
O3A C5A C4A 117.4(4) . .
C14A C15A C10A 119.6(4) . .
C14A C15A C16A 118.1(4) . .
C10A C15A C16A 122.3(4) . .
C26A N6A C24A 121.7(4) . .
C18A C19A N4A 121.7(4) . .
C18A C19A C21A 120.1(4) . .
C21A C19A N4A 117.9(4) . .
C13A C12A C11A 120.4(4) . .
C6A C4A C5A 119.0(4) . .
C3A C4A C6A 120.6(4) . .
C3A C4A C5A 120.4(4) . .
C12A C11A C10A 121.4(4) . .
C22A C27A O1 152.0(5) . .
C26A C27A C22A 120.2(5) . .
C26A C27A O1 85.2(4) . .
O2A C1A C2A 112.3(4) . .
O1A C1A O2A 124.6(4) . .
O1A C1A C2A 123.1(4) . .
N3A C20A C21A 123.3(4) . .
C32A C31A C29A 118.5(5) . .
N6A C24A C23A 120.2(4) . .
C31A C32A N1A 129.4(5) . .
C30A C32A C31A 119.4(5) . .
C30A C32A N1A 111.1(5) . .
O6A C16A Zn1 70.1(3) . .
O6A C16A O7A 121.3(4) . .
O6A C16A C15A 121.7(5) . .
O7A C16A Zn1 51.2(2) . .
O7A C16A C15A 117.0(5) . .
C15A C16A Zn1 168.0(4) . .
C3A C2A C1A 116.7(4) . .
C7A C2A C3A 120.2(4) . .
C7A C2A C1A 123.1(4) . .
N1A N1A C32A 98.1(6) 3_557 .
N6A C26A C27A 121.7(5) . .
N2A C29A C31A 122.2(5) . .
C12A C13A C14A 118.9(4) . .
N2A C28A C30A 123.4(5) . .
C32A C30A C28A 118.9(5) . .
N3A C17A C18A 122.4(4) . .

loop_
_geom_bond_atom_site_label_1
_geom_bond_atom_site_label_2
_geom_bond_distance
_geom_bond_site_symmetry_2
Zn1 O3A 2.002(3) 3_556
Zn1 N2A 2.068(3) .
Zn1 O6A 2.427(4) .
Zn1 N3A 2.061(3) .
Zn1 O7A 2.017(3) .
Zn1 C16A 2.551(5) .
O5A C8A 1.362(5) .
O5A C9A 1.428(5) .
O4A C5A 1.248(5) .
O3A Zn1 2.002(3) 3_556
O3A C5A 1.274(5) .
O2A C1A 1.314(6) .
O1A C1A 1.202(6) .
N2A C29A 1.332(5) .
N2A C28A 1.328(6) .
O6A C16A 1.230(6) .
N3A C20A 1.341(5) .
N3A C17A 1.325(5) .
C22A C23A 1.383(6) .
C22A N5A 1.446(6) .
C22A C27A 1.366(6) .
C6A C8A 1.390(6) .
C6A C4A 1.386(6) .
C3A C4A 1.386(5) .
C3A C2A 1.388(6) .
C7A C8A 1.390(6) .
C7A C2A 1.382(6) .
C23A C24A 1.455(7) .
O7A C16A 1.265(6) .
N4A N5A 1.195(5) .
N4A C19A 1.448(6) .
C14A C15A 1.389(6) .
C14A C13A 1.383(6) .
C10A C9A 1.522(6) .
C10A C15A 1.398(6) .
C10A C11A 1.390(6) .
C18A C19A 1.369(6) .
C18A C17A 1.387(6) .
C21A C19A 1.371(6) .
C21A C20A 1.370(6) .
C5A C4A 1.500(6) .
C15A C16A 1.500(6) .
N6A C24A 1.315(6) .
N6A C26A 1.307(6) .
C12A C11A 1.379(6) .
C12A C13A 1.377(6) .
C27A C26A 1.352(7) .
C27A O1 1.524(7) .
C1A C2A 1.510(6) .
C31A C32A 1.376(8) .
C31A C29A 1.391(6) .
C32A N1A 1.582(7) .
C32A C30A 1.345(8) .
N1A N1A 1.136(7) 3_557
C28A C30A 1.376(7) .

loop_
_geom_torsion_atom_site_label_1
_geom_torsion_atom_site_label_2
_geom_torsion_atom_site_label_3
_geom_torsion_atom_site_label_4
_geom_torsion
_geom_torsion_site_symmetry_1
_geom_torsion_site_symmetry_4
Zn1 O3A C5A O4A -2.7(5) 3_556 .
Zn1 O3A C5A C4A 178.1(3) 3_556 .
Zn1 N2A C29A C31A 176.5(3) . .
Zn1 N2A C28A C30A -178.0(5) . .
Zn1 O6A C16A O7A 2.6(4) . .
Zn1 O6A C16A C15A -178.0(4) . .
Zn1 N3A C20A C21A -177.8(3) . .
Zn1 N3A C17A C18A 179.4(3) . .
Zn1 O7A C16A O6A -3.1(5) . .
Zn1 O7A C16A C15A 177.4(3) . .
O4A C5A C4A C6A -7.9(6) . .
O4A C5A C4A C3A 174.2(4) . .
O3A C5A C4A C6A 171.4(4) . .
O3A C5A C4A C3A -6.6(6) . .
O2A C1A C2A C3A 172.4(4) . .
O2A C1A C2A C7A -6.0(6) . .
O1A C1A C2A C3A -8.0(6) . .
O1A C1A C2A C7A 173.7(4) . .
N2A C28A C30A C32A 2.2(9) . .
C22A C23A C24A N6A -0.4(7) . .
C22A C27A C26A N6A 1.3(7) . .
C23A C22A N5A N4A 156.5(4) . .
C23A C22A C27A C26A 0.0(7) . .
C23A C22A C27A O1 152.5(9) . .
C14A C15A C16A Zn1 33.7(16) . .
C14A C15A C16A O6A -155.5(4) . .
C14A C15A C16A O7A 24.0(6) . .
C8A O5A C9A C10A -84.4(4) . .
C8A C6A C4A C3A -0.5(6) . .
C8A C6A C4A C5A -178.5(4) . .
C8A C7A C2A C3A 0.9(6) . .
C8A C7A C2A C1A 179.2(4) . .
C10A C15A C16A Zn1 -146.2(13) . .
C10A C15A C16A O6A 24.6(7) . .
C10A C15A C16A O7A -156.0(4) . .
N5A C22A C23A C24A 176.6(4) . .
N5A C22A C27A C26A -176.6(4) . .
N5A C22A C27A O1 -24.0(12) . .
N5A N4A C19A C18A -36.0(6) . .
N5A N4A C19A C21A 151.4(4) . .
C9A O5A C8A C6A 6.6(5) . .
C9A O5A C8A C7A -173.4(3) . .
C9A C10A C15A C14A 174.3(4) . .
C9A C10A C15A C16A -5.7(6) . .
C9A C10A C11A C12A -174.2(4) . .
C15A C14A C13A C12A 2.5(7) . .
C15A C10A C9A O5A 169.3(4) . .
C15A C10A C11A C12A 3.6(6) . .
C19A N4A N5A C22A 175.4(4) . .
C19A C18A C17A N3A -0.6(7) . .
C19A C21A C20A N3A -2.3(7) . .
C4A C6A C8A O5A -178.0(4) . .
C4A C6A C8A C7A 2.1(6) . .
C4A C3A C2A C7A 0.6(6) . .
C4A C3A C2A C1A -177.7(4) . .
C11A C10A C9A O5A -12.9(5) . .
C11A C10A C15A C14A -3.5(6) . .
C11A C10A C15A C16A 176.5(4) . .
C11A C12A C13A C14A -2.3(7) . .
C27A C22A C23A C24A -0.3(6) . .
C27A C22A N5A N4A -26.8(6) . .
C20A N3A C17A C18A 0.2(6) . .
C20A C21A C19A N4A 174.6(4) . .
C20A C21A C19A C18A 1.8(7) . .
C31A C32A N1A N1A 26.4(8) . 3_557
C31A C32A C30A C28A -2.5(9) . .
C24A N6A C26A C27A -2.1(7) . .
C32A C31A C29A N2A 0.8(7) . .
C2A C3A C4A C6A -0.8(6) . .
C2A C3A C4A C5A 177.1(4) . .
C2A C7A C8A O5A 177.8(3) . .
C2A C7A C8A C6A -2.3(6) . .
N1A C32A C30A C28A -179.3(5) . .
C26A N6A C24A C23A 1.7(7) . .
C29A N2A C28A C30A -0.2(8) . .
C29A C31A C32A N1A 177.3(4) . .
C29A C31A C32A C30A 1.2(8) . .
C13A C14A C15A C10A 0.5(7) . .
C13A C14A C15A C16A -179.5(4) . .
C13A C12A C11A C10A -0.7(7) . .
C28A N2A C29A C31A -1.2(6) . .
C30A C32A N1A N1A -157.2(6) . 3_557
C17A N3A C20A C21A 1.3(6) . .
C17A C18A C19A N4A -172.9(4) . .
C17A C18A C19A C21A -0.5(7) . .
O1 C27A C26A N6A -166.2(5) . .
